data_4083233
loop_
_publ_author_name
'Roemer, Max'
'Heinrich, Darina'
'Kang, Youn Kyung'
'Chung, Young Keun'
'Lentz, Dieter'

_publ_section_title
;
 Bulky-Alkyl-Substituted Bis(trifluorovinyl)ferrocenes:
 Redox-Autocatalytic Formation of Fluorinated Ferrocenophanes
;
_journal_issue 4
_journal_name_full Organometallics
_journal_page_first 1500
_journal_paper_doi 10.1021/om2009765
_journal_volume 31
_journal_year 2012
_chemical_formula_moiety 'C32 H34 F4 Fe2 O'
_chemical_formula_sum 'C32 H34 F4 Fe2 O'
_chemical_formula_weight 622.29
_chemical_name_systematic
;
 ?
;
_space_group_IT_number 2
_symmetry_cell_setting triclinic
_symmetry_space_group_name_Hall '-P 1'
_symmetry_space_group_name_H-M 'P -1'
_atom_sites_solution_hydrogens geom
_atom_sites_solution_primary direct
_atom_sites_solution_secondary difmap
_audit_creation_method SHELXL-97
_cell_angle_alpha 94.110(6)
_cell_angle_beta 112.635(6)
_cell_angle_gamma 113.211(5)
_cell_formula_units_Z 2
_cell_length_a 11.625(3)
_cell_length_b 11.885(3)
_cell_length_c 11.972(3)
_cell_measurement_reflns_used 897
_cell_measurement_temperature 133(2)
_cell_measurement_theta_max 29.7
_cell_measurement_theta_min 2.3
_cell_volume 1353.6(6)
_computing_cell_refinement 'SAINT (Bruker-AXS)'
_computing_data_collection 'SMART (Bruker-AXS)'
_computing_data_reduction 'SAINT (Bruker-AXS)'
_computing_structure_refinement 'SHELXL-97 (Sheldrick, 1997)'
_computing_structure_solution 'SHELXS-97 (Sheldrick, 1990)'
_diffrn_ambient_temperature 133(2)
_diffrn_measured_fraction_theta_full 0.985
_diffrn_measured_fraction_theta_max 0.985
_diffrn_measurement_device_type 'SMART CCD Bruker-AXS'
_diffrn_measurement_method 'omega scan'
_diffrn_radiation_monochromator graphite
_diffrn_radiation_source 'sealed tube'
_diffrn_radiation_type MoK\a
_diffrn_radiation_wavelength 0.71073
_diffrn_reflns_av_R_equivalents 0.0864
_diffrn_reflns_av_sigmaI/netI 0.1162
_diffrn_reflns_limit_h_max 12
_diffrn_reflns_limit_h_min -14
_diffrn_reflns_limit_k_max 14
_diffrn_reflns_limit_k_min -14
_diffrn_reflns_limit_l_max 14
_diffrn_reflns_limit_l_min -14
_diffrn_reflns_number 12389
_diffrn_reflns_theta_full 26.44
_diffrn_reflns_theta_max 26.44
_diffrn_reflns_theta_min 1.91
_exptl_absorpt_coefficient_mu 1.124
_exptl_absorpt_correction_type none
_exptl_crystal_colour red
_exptl_crystal_density_diffrn 1.527
_exptl_crystal_density_method 'not measured'
_exptl_crystal_description needle
_exptl_crystal_F_000 644
_exptl_crystal_size_max 0.35
_exptl_crystal_size_mid 0.04
_exptl_crystal_size_min 0.02
_refine_diff_density_max 0.859
_refine_diff_density_min -0.661
_refine_diff_density_rms 0.118
_refine_ls_extinction_method none
_refine_ls_goodness_of_fit_ref 1.077
_refine_ls_hydrogen_treatment constr
_refine_ls_matrix_type full
_refine_ls_number_parameters 358
_refine_ls_number_reflns 5495
_refine_ls_number_restraints 0
_refine_ls_restrained_S_all 1.077
_refine_ls_R_factor_all 0.0976
_refine_ls_R_factor_gt 0.0579
_refine_ls_shift/su_max 0.000
_refine_ls_shift/su_mean 0.000
_refine_ls_structure_factor_coef Fsqd
_refine_ls_weighting_details 'calc w=1/[\s^2^(Fo^2^)+(0.0519P)^2^+1.9191P] where P=(Fo^2^+2Fc^2^)/3'
_refine_ls_weighting_scheme calc
_refine_ls_wR_factor_gt 0.1428
_refine_ls_wR_factor_ref 0.1548
_reflns_number_gt 3459
_reflns_number_total 5495
_reflns_threshold_expression >2sigma(I)
_cod_data_source_file 7b.cif
_cod_data_source_block maxufo
_cod_original_cell_volume 1353.7(6)
_cod_original_sg_symbol_H-M P-1
_cod_database_code 4083233

loop_
_symmetry_equiv_pos_as_xyz
'x, y, z'
'-x, -y, -z'

loop_
_atom_site_label
_atom_site_type_symbol
_atom_site_fract_x
_atom_site_fract_y
_atom_site_fract_z
_atom_site_U_iso_or_equiv
_atom_site_adp_type
_atom_site_occupancy
_atom_site_symmetry_multiplicity
_atom_site_calc_flag
_atom_site_refinement_flags
Fe1 Fe 0.89162(8) 0.16218(7) 0.26882(7) 0.0125(2) Uani 1 1 d .
Fe2 Fe 0.69250(8) 0.38171(7) -0.08369(7) 0.0143(2) Uani 1 1 d .
C5 C 0.6919(5) 0.0820(4) 0.2473(5) 0.0134(11) Uani 1 1 d .
H5 H 0.6221 0.1143 0.2093 0.016 Uiso 1 1 calc R
C4 C 0.7848(5) 0.1156(5) 0.3774(5) 0.0160(12) Uani 1 1 d .
C3 C 0.8659(6) 0.0496(5) 0.3894(5) 0.0179(12) Uani 1 1 d .
H3 H 0.9431 0.0572 0.4698 0.021 Uiso 1 1 calc R
C2 C 0.8262(5) -0.0236(5) 0.2690(5) 0.0173(12) Uani 1 1 d .
H2 H 0.8660 -0.0794 0.2506 0.021 Uiso 1 1 calc R
C1 C 0.7171(5) -0.0016(5) 0.1790(5) 0.0154(12) Uani 1 1 d .
C14 C 0.6473(5) -0.0367(4) 0.0373(5) 0.0144(11) Uani 1 1 d .
H14 H 0.5494 -0.1056 0.0065 0.017 Uiso 1 1 calc R
C13 C 0.7170(5) -0.0779(5) -0.0330(5) 0.0172(12) Uani 1 1 d .
C12 C 0.7751(5) 0.0357(5) -0.0856(5) 0.0159(12) Uani 1 1 d .
C11 C 0.7685(5) 0.1466(5) -0.0147(5) 0.0133(11) Uani 1 1 d .
C10 C 0.8962(5) 0.2166(4) 0.1150(5) 0.0149(12) Uani 1 1 d .
C9 C 0.9070(5) 0.3158(4) 0.2007(5) 0.0151(11) Uani 1 1 d .
H9 H 0.8397 0.3524 0.1828 0.018 Uiso 1 1 calc R
C8 C 1.0284(5) 0.3513(5) 0.3160(5) 0.0173(12) Uani 1 1 d .
H8 H 1.0599 0.4159 0.3936 0.021 Uiso 1 1 calc R
C7 C 1.0958(5) 0.2767(5) 0.3033(5) 0.0176(12) Uani 1 1 d .
C6 C 1.0138(5) 0.1946(5) 0.1788(5) 0.0151(12) Uani 1 1 d .
H6 H 1.0342 0.1301 0.1432 0.018 Uiso 1 1 calc R
C23 C 0.7452(5) 0.2354(4) -0.0945(4) 0.0115(11) Uani 1 1 d .
C24 C 0.8530(6) 0.3503(5) -0.0889(5) 0.0161(12) Uani 1 1 d .
H24 H 0.9527 0.3928 -0.0227 0.019 Uiso 1 1 calc R
C25 C 0.7948(6) 0.3959(5) -0.1919(5) 0.0197(12) Uani 1 1 d .
H25 H 0.8467 0.4751 -0.2116 0.024 Uiso 1 1 calc R
C26 C 0.6499(6) 0.3089(5) -0.2627(5) 0.0172(12) Uani 1 1 d .
H26 H 0.5824 0.3162 -0.3409 0.021 Uiso 1 1 calc R
C27 C 0.6177(6) 0.2091(5) -0.2024(5) 0.0175(12) Uani 1 1 d .
H27 H 0.5240 0.1345 -0.2306 0.021 Uiso 1 1 calc R
C29 C 0.6371(6) 0.3990(5) 0.0581(5) 0.0230(13) Uani 1 1 d .
H29 H 0.6308 0.3426 0.1159 0.028 Uiso 1 1 calc R
C30 C 0.7575(6) 0.5108(5) 0.0790(5) 0.0214(13) Uani 1 1 d .
H30 H 0.8511 0.5466 0.1540 0.026 Uiso 1 1 calc R
C31 C 0.7231(6) 0.5626(5) -0.0250(5) 0.0250(14) Uani 1 1 d .
H31 H 0.7879 0.6415 -0.0359 0.030 Uiso 1 1 calc R
C32 C 0.5805(6) 0.4832(5) -0.1105(5) 0.0222(13) Uani 1 1 d .
H32 H 0.5268 0.4962 -0.1923 0.027 Uiso 1 1 calc R
C28 C 0.5271(6) 0.3813(5) -0.0588(5) 0.0234(13) Uani 1 1 d .
H28 H 0.4293 0.3103 -0.0981 0.028 Uiso 1 1 calc R
C15 C 0.7818(6) 0.1934(5) 0.4823(5) 0.0192(12) Uani 1 1 d .
C18 C 0.7509(7) 0.3019(5) 0.4414(6) 0.0328(16) Uani 1 1 d .
H18C H 0.8232 0.3566 0.4195 0.049 Uiso 1 1 calc R
H18B H 0.7510 0.3517 0.5103 0.049 Uiso 1 1 calc R
H18A H 0.6589 0.2666 0.3682 0.049 Uiso 1 1 calc R
C16 C 0.6622(7) 0.1034(6) 0.5063(6) 0.0317(15) Uani 1 1 d .
H16C H 0.5726 0.0759 0.4319 0.048 Uiso 1 1 calc R
H16B H 0.6614 0.1475 0.5782 0.048 Uiso 1 1 calc R
H16A H 0.6759 0.0292 0.5242 0.048 Uiso 1 1 calc R
C17 C 0.9201(7) 0.2470(7) 0.6011(6) 0.0439(19) Uani 1 1 d .
H17A H 0.9415 0.1777 0.6247 0.066 Uiso 1 1 calc R
H17B H 0.9126 0.2899 0.6692 0.066 Uiso 1 1 calc R
H17C H 0.9952 0.3078 0.5860 0.066 Uiso 1 1 calc R
C19 C 1.2345(5) 0.2884(5) 0.3974(5) 0.0193(12) Uani 1 1 d .
C21 C 1.2723(6) 0.3533(6) 0.5315(5) 0.0281(14) Uani 1 1 d .
H21C H 1.2838 0.4400 0.5357 0.042 Uiso 1 1 calc R
H21B H 1.3600 0.3559 0.5909 0.042 Uiso 1 1 calc R
H21A H 1.1970 0.3053 0.5531 0.042 Uiso 1 1 calc R
C20 C 1.2308(6) 0.1580(5) 0.3975(6) 0.0228(13) Uani 1 1 d .
H20A H 1.1644 0.1091 0.4280 0.034 Uiso 1 1 calc R
H20B H 1.3245 0.1691 0.4525 0.034 Uiso 1 1 calc R
H20C H 1.2011 0.1126 0.3120 0.034 Uiso 1 1 calc R
C22 C 1.3477(6) 0.3683(5) 0.3594(6) 0.0263(14) Uani 1 1 d .
H22C H 1.3279 0.3229 0.2774 0.039 Uiso 1 1 calc R
H22A H 1.4399 0.3826 0.4221 0.039 Uiso 1 1 calc R
H22B H 1.3472 0.4500 0.3547 0.039 Uiso 1 1 calc R
F4 F 0.8203(3) -0.1051(3) 0.0387(3) 0.0218(7) Uani 1 1 d .
F3 F 0.6208(3) -0.1843(3) -0.1273(3) 0.0249(8) Uani 1 1 d .
F1 F 0.9024(3) 0.0611(3) -0.0778(3) 0.0184(7) Uani 1 1 d .
F2 F 0.6868(3) 0.0042(3) -0.2099(3) 0.0198(7) Uani 1 1 d .
O1 O 0.6400(4) 0.0721(3) -0.0068(3) 0.0146(8) Uani 1 1 d .

loop_
_atom_site_aniso_label
_atom_site_aniso_U_11
_atom_site_aniso_U_22
_atom_site_aniso_U_33
_atom_site_aniso_U_23
_atom_site_aniso_U_13
_atom_site_aniso_U_12
Fe1 0.0102(4) 0.0113(4) 0.0150(4) 0.0014(3) 0.0060(3) 0.0040(3)
Fe2 0.0137(4) 0.0140(4) 0.0160(4) 0.0013(3) 0.0069(3) 0.0073(3)
C5 0.008(3) 0.011(2) 0.020(3) 0.003(2) 0.007(2) 0.001(2)
C4 0.013(3) 0.014(3) 0.022(3) 0.005(2) 0.011(2) 0.003(2)
C3 0.014(3) 0.016(3) 0.023(3) 0.006(2) 0.009(2) 0.006(2)
C2 0.006(3) 0.013(3) 0.028(3) 0.004(2) 0.006(2) 0.003(2)
C1 0.009(3) 0.012(2) 0.025(3) 0.004(2) 0.011(2) 0.002(2)
C14 0.009(3) 0.009(2) 0.023(3) 0.001(2) 0.005(2) 0.004(2)
C13 0.007(3) 0.011(2) 0.026(3) -0.002(2) 0.003(2) 0.003(2)
C12 0.013(3) 0.018(3) 0.013(3) -0.002(2) 0.002(2) 0.008(2)
C11 0.011(3) 0.015(3) 0.013(3) 0.000(2) 0.007(2) 0.004(2)
C10 0.017(3) 0.010(2) 0.019(3) 0.003(2) 0.012(2) 0.004(2)
C9 0.015(3) 0.012(2) 0.017(3) 0.003(2) 0.009(2) 0.004(2)
C8 0.013(3) 0.012(2) 0.025(3) 0.003(2) 0.009(2) 0.004(2)
C7 0.010(3) 0.016(3) 0.023(3) 0.004(2) 0.007(2) 0.003(2)
C6 0.015(3) 0.012(2) 0.019(3) 0.002(2) 0.009(2) 0.006(2)
C23 0.009(3) 0.016(3) 0.010(2) -0.001(2) 0.003(2) 0.008(2)
C24 0.014(3) 0.015(3) 0.022(3) 0.003(2) 0.010(2) 0.007(2)
C25 0.021(3) 0.022(3) 0.023(3) 0.009(2) 0.014(3) 0.012(2)
C26 0.022(3) 0.018(3) 0.012(3) 0.004(2) 0.006(2) 0.012(2)
C27 0.020(3) 0.017(3) 0.016(3) 0.001(2) 0.007(2) 0.010(2)
C29 0.028(3) 0.026(3) 0.024(3) 0.003(2) 0.015(3) 0.018(3)
C30 0.023(3) 0.020(3) 0.021(3) -0.001(2) 0.006(3) 0.015(3)
C31 0.033(4) 0.021(3) 0.027(3) 0.005(2) 0.014(3) 0.018(3)
C32 0.029(3) 0.033(3) 0.019(3) 0.008(2) 0.011(3) 0.027(3)
C28 0.023(3) 0.031(3) 0.028(3) 0.006(3) 0.017(3) 0.017(3)
C15 0.018(3) 0.020(3) 0.019(3) 0.002(2) 0.010(2) 0.007(2)
C18 0.057(5) 0.020(3) 0.039(4) 0.005(3) 0.037(4) 0.020(3)
C16 0.044(4) 0.032(3) 0.036(4) 0.009(3) 0.030(3) 0.020(3)
C17 0.032(4) 0.069(5) 0.019(3) -0.009(3) 0.004(3) 0.023(4)
C19 0.010(3) 0.017(3) 0.025(3) 0.002(2) 0.006(2) 0.004(2)
C21 0.023(3) 0.035(3) 0.022(3) 0.001(3) 0.005(3) 0.016(3)
C20 0.011(3) 0.017(3) 0.033(3) 0.006(2) 0.002(3) 0.008(2)
C22 0.012(3) 0.031(3) 0.032(3) 0.010(3) 0.007(3) 0.009(3)
F4 0.0234(18) 0.0215(16) 0.0292(18) 0.0068(14) 0.0135(15) 0.0166(14)
F3 0.0274(19) 0.0122(15) 0.0299(18) -0.0046(13) 0.0160(16) 0.0029(14)
F1 0.0115(16) 0.0226(16) 0.0261(17) 0.0022(13) 0.0126(14) 0.0092(13)
F2 0.0214(17) 0.0208(16) 0.0135(15) -0.0008(12) 0.0036(13) 0.0111(14)
O1 0.0111(19) 0.0128(17) 0.0185(19) 0.0021(15) 0.0073(16) 0.0040(15)

loop_
_atom_type_symbol
_atom_type_description
_atom_type_scat_dispersion_real
_atom_type_scat_dispersion_imag
_atom_type_scat_source
C C 0.0033 0.0016 'International Tables Vol C Tables 4.2.6.8 and 6.1.1.4'
H H 0.0000 0.0000 'International Tables Vol C Tables 4.2.6.8 and 6.1.1.4'
O O 0.0106 0.0060 'International Tables Vol C Tables 4.2.6.8 and 6.1.1.4'
F F 0.0171 0.0103 'International Tables Vol C Tables 4.2.6.8 and 6.1.1.4'
Fe Fe 0.3463 0.8444 'International Tables Vol C Tables 4.2.6.8 and 6.1.1.4'

loop_
_geom_angle_atom_site_label_1
_geom_angle_atom_site_label_2
_geom_angle_atom_site_label_3
_geom_angle
C1 Fe1 C10 96.5(2)
C1 Fe1 C9 119.4(2)
C10 Fe1 C9 41.81(19)
C1 Fe1 C5 41.6(2)
C10 Fe1 C5 110.2(2)
C9 Fe1 C5 103.2(2)
C1 Fe1 C2 42.1(2)
C10 Fe1 C2 120.4(2)
C9 Fe1 C2 158.7(2)
C5 Fe1 C2 69.5(2)
C1 Fe1 C6 111.0(2)
C10 Fe1 C6 41.3(2)
C9 Fe1 C6 69.1(2)
C5 Fe1 C6 145.2(2)
C2 Fe1 C6 105.0(2)
C1 Fe1 C8 160.0(2)
C10 Fe1 C8 69.7(2)
C9 Fe1 C8 40.8(2)
C5 Fe1 C8 128.3(2)
C2 Fe1 C8 157.8(2)
C6 Fe1 C8 68.6(2)
C1 Fe1 C3 69.2(2)
C10 Fe1 C3 161.1(2)
C9 Fe1 C3 156.3(2)
C5 Fe1 C3 67.6(2)
C2 Fe1 C3 40.8(2)
C6 Fe1 C3 131.1(2)
C8 Fe1 C3 127.2(2)
C1 Fe1 C7 149.0(2)
C10 Fe1 C7 69.6(2)
C9 Fe1 C7 68.9(2)
C5 Fe1 C7 168.8(2)
C2 Fe1 C7 120.8(2)
C6 Fe1 C7 40.8(2)
C8 Fe1 C7 40.6(2)
C3 Fe1 C7 116.4(2)
C1 Fe1 C4 69.7(2)
C10 Fe1 C4 147.5(2)
C9 Fe1 C4 118.9(2)
C5 Fe1 C4 40.5(2)
C2 Fe1 C4 69.1(2)
C6 Fe1 C4 171.0(2)
C8 Fe1 C4 114.2(2)
C3 Fe1 C4 40.1(2)
C7 Fe1 C4 135.6(2)
C26 Fe2 C25 40.8(2)
C26 Fe2 C27 40.9(2)
C25 Fe2 C27 68.7(2)
C26 Fe2 C28 116.2(2)
C25 Fe2 C28 150.2(2)
C27 Fe2 C28 106.6(2)
C26 Fe2 C32 102.2(2)
C25 Fe2 C32 115.3(2)
C27 Fe2 C32 122.6(2)
C28 Fe2 C32 40.7(2)
C26 Fe2 C31 121.6(2)
C25 Fe2 C31 105.3(2)
C27 Fe2 C31 159.1(2)
C28 Fe2 C31 68.1(2)
C32 Fe2 C31 40.3(2)
C26 Fe2 C29 153.1(2)
C25 Fe2 C29 166.0(2)
C27 Fe2 C29 122.0(2)
C28 Fe2 C29 40.3(2)
C32 Fe2 C29 68.0(2)
C31 Fe2 C29 67.9(2)
C26 Fe2 C30 160.7(2)
C25 Fe2 C30 126.9(2)
C27 Fe2 C30 158.3(2)
C28 Fe2 C30 67.7(2)
C32 Fe2 C30 67.7(2)
C31 Fe2 C30 40.3(2)
C29 Fe2 C30 40.2(2)
C26 Fe2 C24 68.3(2)
C25 Fe2 C24 40.4(2)
C27 Fe2 C24 68.3(2)
C28 Fe2 C24 167.3(2)
C32 Fe2 C24 151.9(2)
C31 Fe2 C24 120.9(2)
C29 Fe2 C24 131.6(2)
C30 Fe2 C24 112.4(2)
C26 Fe2 C23 68.4(2)
C25 Fe2 C23 68.1(2)
C27 Fe2 C23 40.8(2)
C28 Fe2 C23 128.6(2)
C32 Fe2 C23 162.4(2)
C31 Fe2 C23 157.3(2)
C29 Fe2 C23 113.2(2)
C30 Fe2 C23 125.4(2)
C24 Fe2 C23 40.17(19)
C4 C5 C1 109.5(5)
C4 C5 Fe1 71.8(3)
C1 C5 Fe1 67.8(3)
C3 C4 C5 106.4(4)
C3 C4 C15 127.7(5)
C5 C4 C15 125.5(5)
C3 C4 Fe1 69.2(3)
C5 C4 Fe1 67.7(3)
C15 C4 Fe1 133.5(4)
C4 C3 C2 110.1(5)
C4 C3 Fe1 70.8(3)
C2 C3 Fe1 68.5(3)
C3 C2 C1 106.5(5)
C3 C2 Fe1 70.7(3)
C1 C2 Fe1 67.5(3)
C5 C1 C2 107.4(5)
C5 C1 C14 120.2(5)
C2 C1 C14 131.9(5)
C5 C1 Fe1 70.7(3)
C2 C1 Fe1 70.5(3)
C14 C1 Fe1 117.7(3)
O1 C14 C1 109.9(4)
O1 C14 C13 102.6(4)
C1 C14 C13 119.0(4)
F3 C13 F4 106.0(4)
F3 C13 C14 110.3(4)
F4 C13 C14 114.7(5)
F3 C13 C12 110.8(4)
F4 C13 C12 110.9(4)
C14 C13 C12 104.2(4)
F1 C12 F2 106.2(4)
F1 C12 C13 113.0(4)
F2 C12 C13 107.9(4)
F1 C12 C11 115.4(4)
F2 C12 C11 109.3(4)
C13 C12 C11 104.9(4)
O1 C11 C23 108.7(4)
O1 C11 C10 112.8(4)
C23 C11 C10 112.5(4)
O1 C11 C12 98.0(4)
C23 C11 C12 111.5(4)
C10 C11 C12 112.5(4)
C6 C10 C9 107.0(5)
C6 C10 C11 130.8(4)
C9 C10 C11 122.0(5)
C6 C10 Fe1 70.3(3)
C9 C10 Fe1 69.7(3)
C11 C10 Fe1 120.7(3)
C8 C9 C10 108.3(5)
C8 C9 Fe1 70.6(3)
C10 C9 Fe1 68.5(3)
C9 C8 C7 108.4(5)
C9 C8 Fe1 68.5(3)
C7 C8 Fe1 70.3(3)
C8 C7 C6 107.1(5)
C8 C7 C19 127.5(5)
C6 C7 C19 125.2(5)
C8 C7 Fe1 69.1(3)
C6 C7 Fe1 68.3(3)
C19 C7 Fe1 131.8(4)
C10 C6 C7 109.2(4)
C10 C6 Fe1 68.4(3)
C7 C6 Fe1 70.9(3)
C24 C23 C27 108.0(5)
C24 C23 C11 124.7(5)
C27 C23 C11 126.4(4)
C24 C23 Fe2 69.7(3)
C27 C23 Fe2 68.9(3)
C11 C23 Fe2 135.3(3)
C23 C24 C25 108.4(5)
C23 C24 Fe2 70.1(3)
C25 C24 Fe2 69.1(3)
C24 C25 C26 108.2(5)
C24 C25 Fe2 70.5(3)
C26 C25 Fe2 69.4(3)
C25 C26 C27 108.1(5)
C25 C26 Fe2 69.8(3)
C27 C26 Fe2 69.9(3)
C26 C27 C23 107.4(5)
C26 C27 Fe2 69.1(3)
C23 C27 Fe2 70.3(3)
C30 C29 C28 108.0(5)
C30 C29 Fe2 70.0(3)
C28 C29 Fe2 69.7(3)
C29 C30 C31 108.4(5)
C29 C30 Fe2 69.8(3)
C31 C30 Fe2 69.7(3)
C32 C31 C30 107.9(5)
C32 C31 Fe2 69.8(3)
C30 C31 Fe2 70.0(3)
C31 C32 C28 107.8(5)
C31 C32 Fe2 69.9(3)
C28 C32 Fe2 69.6(3)
C29 C28 C32 107.9(5)
C29 C28 Fe2 70.0(3)
C32 C28 Fe2 69.7(3)
C17 C15 C4 111.0(5)
C17 C15 C16 110.1(5)
C4 C15 C16 106.5(4)
C17 C15 C18 109.8(5)
C4 C15 C18 110.6(5)
C16 C15 C18 108.7(5)
C7 C19 C20 111.4(4)
C7 C19 C22 107.6(5)
C20 C19 C22 109.0(5)
C7 C19 C21 111.2(4)
C20 C19 C21 107.9(5)
C22 C19 C21 109.8(4)
C11 O1 C14 108.8(4)

loop_
_geom_bond_atom_site_label_1
_geom_bond_atom_site_label_2
_geom_bond_distance
Fe1 C1 1.992(5)
Fe1 C10 2.007(5)
Fe1 C9 2.024(5)
Fe1 C5 2.031(5)
Fe1 C2 2.033(5)
Fe1 C6 2.033(5)
Fe1 C8 2.052(5)
Fe1 C3 2.063(5)
Fe1 C7 2.067(5)
Fe1 C4 2.084(5)
Fe2 C26 2.041(5)
Fe2 C25 2.045(5)
Fe2 C27 2.051(5)
Fe2 C28 2.054(6)
Fe2 C32 2.056(5)
Fe2 C31 2.057(5)
Fe2 C29 2.058(6)
Fe2 C30 2.060(5)
Fe2 C24 2.064(5)
Fe2 C23 2.069(5)
C5 C4 1.425(7)
C5 C1 1.428(7)
C4 C3 1.421(7)
C4 C15 1.525(7)
C3 C2 1.428(7)
C2 C1 1.445(8)
C1 C14 1.511(7)
C14 O1 1.452(6)
C14 C13 1.545(7)
C13 F3 1.354(5)
C13 F4 1.355(6)
C13 C12 1.552(8)
C12 F1 1.352(6)
C12 F2 1.360(6)
C12 C11 1.560(7)
C11 O1 1.451(6)
C11 C23 1.507(7)
C11 C10 1.541(7)
C10 C6 1.424(8)
C10 C9 1.438(7)
C9 C8 1.422(7)
C8 C7 1.429(7)
C7 C6 1.431(7)
C7 C19 1.514(8)
C23 C24 1.419(7)
C23 C27 1.438(7)
C24 C25 1.419(8)
C25 C26 1.425(8)
C26 C27 1.431(7)
C29 C30 1.415(8)
C29 C28 1.417(8)
C30 C31 1.419(8)
C31 C32 1.417(8)
C32 C28 1.431(8)
C15 C17 1.523(8)
C15 C16 1.530(8)
C15 C18 1.532(8)
C19 C20 1.533(7)
C19 C22 1.542(8)
C19 C21 1.542(7)
